data_7233708
loop_
_publ_author_name
'S. Uttiya'
'L. Miozzo'
'E. M. Fumagalli'
'S. Bergantin'
'R. Ruffo'
'M. Parravicini'
'A. Papagni'
'M. Moret'
'A. Sassella'

_publ_section_title
;
 Connecting molecule oxidation to single crystal structural and charge
 transport properties in rubrene derivatives
;
_journal_name_full 'Journal of Materials Chemistry C'
_journal_page_first 4147
_journal_page_last 4155
_journal_paper_doi 10.1039/C3TC32527J
_journal_volume 2
_journal_year 2014
_chemical_formula_sum 'C38 H25 Cl S2'
_chemical_formula_weight 581.19
_space_group_crystal_system monoclinic
_space_group_IT_number 14
_space_group_name_Hall '-P 2ybc'
_space_group_name_H-M_alt 'P 1 21/c 1'
_atom_sites_solution_hydrogens geom
_cell_angle_alpha 90
_cell_angle_beta 103.6380(10)
_cell_angle_gamma 90
_cell_formula_units_Z 4
_cell_length_a 9.2392(2)
_cell_length_b 20.2271(3)
_cell_length_c 15.5813(4)
_cell_measurement_reflns_used 13697
_cell_measurement_temperature 293(2)
_cell_measurement_theta_max 27.5
_cell_measurement_theta_min 1.7
_cell_volume 2829.77(10)
_computing_cell_refinement
;
CrystalClear-SM Expert 2.0 r4 (Rigaku, 2009)
;
_computing_data_collection
;
CrystalClear-SM Expert 2.0 r4 (Rigaku, 2009)
;
_computing_data_reduction
;
CrystalClear-SM Expert 2.0 r4 (Rigaku, 2009)
;
_computing_structure_refinement 'SHELXL-2013 (Sheldrick, 2013)'
_computing_structure_solution 'SHELXS-2013 (Sheldrick, 2013)'
_diffrn_ambient_temperature 293(2)
_diffrn_detector 'Curved image plate'
_diffrn_detector_area_resol_mean 10.0000
_diffrn_measured_fraction_theta_full 0.998
_diffrn_measured_fraction_theta_max 0.998
_diffrn_measurement_details
;
scan:
	Number of images: 60
	           Slice: 20.0000 - 200.0000
	     Image width: 3.0000
	        Exp time: 300.0000
	   Rotation axis: Omega
	           Omega: 0.0000
	             Chi: 45.0000
	             Phi: 0.0000
	             XTD: 127.4000
	          2theta: -0.0284
scan:
	Number of images: 45
	           Slice: 53.0000 - 188.0000
	     Image width: 3.0000
	        Exp time: 300.0000
	   Rotation axis: Omega
	           Omega: 0.0000
	             Chi: 0.0000
	             Phi: 0.0000
	             XTD: 127.4000
	          2theta: -0.0284
;
_diffrn_measurement_device 'Crystal Goniometer'
_diffrn_measurement_device_type 'Rigaku RAXIS II'
_diffrn_measurement_method 'profile data from \w-scans'
_diffrn_measurement_specimen_support Fiber
_diffrn_orient_matrix_type d*Trek
_diffrn_orient_matrix_UB_11 -0.055431
_diffrn_orient_matrix_UB_12 0.029569
_diffrn_orient_matrix_UB_13 0.091965
_diffrn_orient_matrix_UB_21 -0.041260
_diffrn_orient_matrix_UB_22 0.005571
_diffrn_orient_matrix_UB_23 -0.026660
_diffrn_orient_matrix_UB_31 -0.022910
_diffrn_orient_matrix_UB_32 -0.057318
_diffrn_orient_matrix_UB_33 0.023479
_diffrn_radiation_monochromator 'Graphite Monochromator'
_diffrn_radiation_source 'fine-focus sealed tube'
_diffrn_radiation_type MoK\a
_diffrn_radiation_wavelength 0.71075
_diffrn_reflns_av_R_equivalents 0.0640
_diffrn_reflns_av_unetI/netI 0.0442
_diffrn_reflns_Laue_measured_fraction_full 0.998
_diffrn_reflns_Laue_measured_fraction_max 0.998
_diffrn_reflns_limit_h_max 11
_diffrn_reflns_limit_h_min -12
_diffrn_reflns_limit_k_max 26
_diffrn_reflns_limit_k_min -26
_diffrn_reflns_limit_l_max 20
_diffrn_reflns_limit_l_min -19
_diffrn_reflns_number 39024
_diffrn_reflns_point_group_measured_fraction_full 0.998
_diffrn_reflns_point_group_measured_fraction_max 0.998
_diffrn_reflns_theta_full 25.242
_diffrn_reflns_theta_max 27.497
_diffrn_reflns_theta_min 2.268
_diffrn_source_current 35.0
_diffrn_source_power 1.8
_diffrn_source_voltage 50.0
_exptl_absorpt_coefficient_mu 0.31
_exptl_absorpt_correction_T_max 0.974
_exptl_absorpt_correction_T_min 0.908
_exptl_absorpt_correction_type numerical
_exptl_absorpt_process_details
;
'CrystalClear-SM Expert 2.0 r4 (Rigaku, 2009)'
;
_exptl_crystal_colour Colorless
_exptl_crystal_description Prism
_exptl_crystal_F_000 1208
_exptl_crystal_size_max 0.40
_exptl_crystal_size_mid 0.22
_exptl_crystal_size_min 0.12
_refine_diff_density_max 0.311
_refine_diff_density_min -0.337
_refine_diff_density_rms 0.042
_refine_ls_extinction_coef .
_refine_ls_extinction_method none
_refine_ls_goodness_of_fit_ref 1.103
_refine_ls_hydrogen_treatment constr
_refine_ls_matrix_type full
_refine_ls_number_parameters 350
_refine_ls_number_reflns 6466
_refine_ls_number_restraints 411
_refine_ls_restrained_S_all 1.088
_refine_ls_R_factor_all 0.0773
_refine_ls_R_factor_gt 0.0592
_refine_ls_shift/su_max 0.000
_refine_ls_shift/su_mean 0.000
_refine_ls_structure_factor_coef Fsqd
_refine_ls_weighting_details 'w=1/[\s^2^(Fo^2^)+(0.0357P)^2^+1.4942P] where P=(Fo^2^+2Fc^2^)/3'
_refine_ls_weighting_scheme calc
_refine_ls_wR_factor_gt 0.1231
_refine_ls_wR_factor_ref 0.1319
_reflns_Friedel_coverage 0.000
_reflns_Friedel_fraction_full .
_reflns_Friedel_fraction_max .
_reflns_number_gt 5149
_reflns_number_total 6467
_reflns_threshold_expression 'I > 2\s(I)'
_cod_data_source_file 1000006.cif
_cod_data_source_block PCOD1000006
_cod_depositor_comments
;
The following automatic conversions were performed:

data item '_exptl_absorpt_correction_type' value 'Numerical' was
changed to 'numerical' in accordance with the built-in table derived
from the CIF Core dictionary named 'cif_core.dic' version 2.4.5 last
updated on 2014-11-21.

Automatic conversion script
Id: cif_fix_values 6909 2019-04-08 15:41:33Z antanas 
;
_cod_original_sg_symbol_H-M 'P 21/c'
_cod_original_formula_sum 'C38 H25 Cl1 S2 '
_cod_database_code 7233708
_shelx_space_group_comment
;
The symmetry employed for this shelxl refinement is uniquely defined
by the following loop, which should always be used as a source of
symmetry information in preference to the above space-group names.
They are only intended as comments.
;

loop_
_space_group_symop_operation_xyz
'x, y, z'
'-x, y+1/2, -z+1/2'
'-x, -y, -z'
'x, -y-1/2, z-1/2'

loop_
_atom_site_label
_atom_site_type_symbol
_atom_site_fract_x
_atom_site_fract_y
_atom_site_fract_z
_atom_site_U_iso_or_equiv
_atom_site_adp_type
_atom_site_occupancy
_atom_site_site_symmetry_order
_atom_site_calc_flag
_atom_site_refinement_flags_posn
_atom_site_refinement_flags_adp
_atom_site_refinement_flags_occupancy
_atom_site_disorder_assembly
_atom_site_disorder_group
C1 C 0.68622(15) 0.69743(6) 0.70895(9) 0.0382(5) Uani 1 1 d G U . . .
C2 C 0.80618(16) 0.67477(6) 0.77383(10) 0.0435(5) Uani 1 1 d G U . . .
H2 H 0.8182 0.6297 0.7852 0.052 Uiso 1 1 calc R U . . .
C3 C 0.90825(14) 0.71946(8) 0.82177(10) 0.0548(7) Uani 1 1 d G U . . .
H3 H 0.9885 0.7043 0.8652 0.066 Uiso 1 1 calc R U . . .
C4 C 0.89036(17) 0.78680(8) 0.80483(11) 0.0609(7) Uani 1 1 d G U . . .
H4 H 0.9587 0.8167 0.8369 0.073 Uiso 1 1 calc R U . . .
C5 C 0.77040(19) 0.80946(5) 0.73994(12) 0.0593(7) Uani 1 1 d G U . . .
H5 H 0.7584 0.8545 0.7286 0.071 Uiso 1 1 calc R U . . .
C6 C 0.66833(16) 0.76478(7) 0.69200(10) 0.0467(6) Uani 1 1 d G U . . .
H6 H 0.5881 0.7799 0.6486 0.056 Uiso 1 1 calc R U . . .
C7 C 0.52758(15) 0.65448(7) 0.86694(9) 0.0379(5) Uani 1 1 d G U . . .
C8 C 0.63520(18) 0.62296(6) 0.93137(10) 0.0490(6) Uani 1 1 d G U . . .
H8 H 0.6417 0.5771 0.9321 0.059 Uiso 1 1 calc R U . . .
C9 C 0.73303(17) 0.66002(9) 0.99470(9) 0.0609(7) Uani 1 1 d G U . . .
H9 H 0.8050 0.6389 1.0378 0.073 Uiso 1 1 calc R U . . .
C10 C 0.72326(18) 0.72860(9) 0.99361(10) 0.0634(8) Uani 1 1 d G U . . .
H10 H 0.7887 0.7534 1.0360 0.076 Uiso 1 1 calc R U . . .
C11 C 0.6156(2) 0.76012(6) 0.92918(11) 0.0560(7) Uani 1 1 d G U . . .
H11 H 0.6091 0.8060 0.9285 0.067 Uiso 1 1 calc R U . . .
C12 C 0.51781(16) 0.72306(7) 0.86585(9) 0.0449(5) Uani 1 1 d G U . . .
H12 H 0.4458 0.7442 0.8227 0.054 Uiso 1 1 calc R U . . .
C13 C 0.29324(15) 0.58088(8) 0.83038(10) 0.0401(5) Uani 1 1 d G U . . .
C14 C 0.27186(18) 0.59673(8) 0.91332(9) 0.0504(6) Uani 1 1 d G U . . .
H14 H 0.3369 0.6257 0.9498 0.060 Uiso 1 1 calc R U . . .
C15 C 0.1533(2) 0.56934(10) 0.94176(10) 0.0674(8) Uani 1 1 d G U . . .
H15 H 0.1390 0.5799 0.9973 0.081 Uiso 1 1 calc R U . . .
C16 C 0.05613(18) 0.52611(10) 0.88728(13) 0.0736(9) Uani 1 1 d G U . . .
H16 H -0.0232 0.5078 0.9063 0.088 Uiso 1 1 calc R U . . .
C17 C 0.07751(18) 0.51026(9) 0.80434(12) 0.0658(8) Uani 1 1 d G U . . .
H17 H 0.0125 0.4813 0.7679 0.079 Uiso 1 1 calc R U . . .
C18 C 0.19607(18) 0.53764(8) 0.77589(9) 0.0520(6) Uani 1 1 d G U . . .
H18 H 0.2104 0.5270 0.7204 0.062 Uiso 1 1 calc R U . . .
C19 C 0.5690(2) 0.64893(10) 0.65517(14) 0.0360(5) Uani 1 1 d . U . . .
H19 H 0.5840 0.6479 0.5950 0.043 Uiso 1 1 calc R U . . .
C20 C 0.4113(2) 0.67287(10) 0.64840(14) 0.0364(5) Uani 1 1 d . U . . .
C21 C 0.3373(3) 0.71048(12) 0.57628(15) 0.0453(5) Uani 1 1 d . U . . .
H21 H 0.3826 0.7186 0.5300 0.054 Uiso 1 1 calc R U . . .
C22 C 0.1968(3) 0.73593(13) 0.57302(17) 0.0517(6) Uani 1 1 d . U . . .
H22 H 0.1478 0.7610 0.5248 0.062 Uiso 1 1 calc R U . . .
C23 C 0.1303(3) 0.72375(12) 0.64195(18) 0.0504(6) Uani 1 1 d . U . . .
H23 H 0.0376 0.7420 0.6412 0.060 Uiso 1 1 calc R U . . .
C24 C 0.2010(3) 0.68447(11) 0.71236(16) 0.0430(5) Uani 1 1 d . U . . .
H24 H 0.1541 0.6760 0.7579 0.052 Uiso 1 1 calc R U . . .
C25 C 0.3418(2) 0.65742(10) 0.71591(14) 0.0351(5) Uani 1 1 d . U . . .
C26 C 0.4202(2) 0.61276(11) 0.79398(14) 0.0353(5) Uani 1 1 d . U . . .
C27 C 0.5148(2) 0.55995(10) 0.75828(14) 0.0356(5) Uani 1 1 d . U . . .
C28 C 0.5405(2) 0.49591(11) 0.79144(15) 0.0400(5) Uani 1 1 d . U . . .
C29 C 0.6237(3) 0.45115(11) 0.75410(16) 0.0418(5) Uani 1 1 d . U . . .
C30 C 0.7601(3) 0.35999(13) 0.7057(2) 0.0671(8) Uani 1 1 d . U . . .
H30 H 0.8053 0.3204 0.6966 0.081 Uiso 1 1 calc R U . . .
C31 C 0.7628(3) 0.41394(12) 0.6559(2) 0.0553(7) Uani 1 1 d . U . . .
H31 H 0.8094 0.4157 0.6091 0.066 Uiso 1 1 calc R U . . .
C32 C 0.6852(2) 0.46874(11) 0.68346(16) 0.0408(5) Uani 1 1 d . U . . .
C33 C 0.6685(2) 0.53416(10) 0.65224(14) 0.0362(5) Uani 1 1 d D U . . .
C34 C 0.5851(2) 0.57851(10) 0.68928(14) 0.0336(4) Uani 1 1 d . U . . .
S2 S 0.66589(9) 0.37035(3) 0.78795(6) 0.0626(2) Uani 1 1 d . U . . .
Cl1 Cl 0.48307(8) 0.46380(3) 0.88221(4) 0.05620(19) Uani 1 1 d . U . . .
C35A C 0.7443(3) 0.55369(13) 0.58169(18) 0.0373(6) Uani 0.914(2) 1 d D U P A 1
C36A C 0.8752(7) 0.5830(3) 0.5857(4) 0.0697(3) Uani 0.914(2) 1 d D U P A 1
H36A H 0.9365 0.5957 0.6395 0.084 Uiso 0.914(2) 1 calc R U P A 1
C37A C 0.9163(4) 0.5941(2) 0.5071(2) 0.0612(9) Uani 0.914(2) 1 d D U P A 1
H37A H 1.0016 0.6167 0.5021 0.073 Uiso 0.914(2) 1 calc R U P A 1
C38A C 0.8165(4) 0.56763(18) 0.4391(2) 0.0630(9) Uani 0.914(2) 1 d D U P A 1
H38A H 0.8253 0.5684 0.3809 0.076 Uiso 0.914(2) 1 calc R U P A 1
S1A S 0.67085(12) 0.53223(5) 0.47274(6) 0.0697(3) Uani 0.914(2) 1 d D U P A 1
C35B C 0.714(2) 0.5525(8) 0.5696(13) 0.0373(6) Uani 0.086(2) 1 d D U P A 2
S1B S 0.8846(11) 0.5928(4) 0.5984(6) 0.0368(19) Uani 0.086(2) 1 d D U P A 2
C38B C 0.882(5) 0.584(3) 0.4867(16) 0.0612(9) Uani 0.086(2) 1 d D U P A 2
H38B H 0.9650 0.5909 0.4642 0.073 Uiso 0.086(2) 1 calc R U P A 2
C37B C 0.750(4) 0.565(2) 0.436(3) 0.0630(9) Uani 0.086(2) 1 d D U P A 2
H37B H 0.7304 0.5625 0.3746 0.076 Uiso 0.086(2) 1 calc R U P A 2
C36B C 0.644(4) 0.5506(16) 0.4841(17) 0.0368(19) Uani 0.086(2) 1 d D U P A 2
H36B H 0.5434 0.5414 0.4611 0.044 Uiso 0.086(2) 1 calc R U P A 2

loop_
_atom_site_aniso_label
_atom_site_aniso_U_11
_atom_site_aniso_U_22
_atom_site_aniso_U_33
_atom_site_aniso_U_23
_atom_site_aniso_U_13
_atom_site_aniso_U_12
C1 0.0389(11) 0.0394(11) 0.0403(12) -0.0039(9) 0.0175(9) -0.0053(9)
C2 0.0377(12) 0.0478(13) 0.0476(13) -0.0064(10) 0.0151(10) -0.0025(10)
C3 0.0386(13) 0.0703(17) 0.0566(15) -0.0183(13) 0.0134(11) -0.0075(12)
C4 0.0522(15) 0.0650(17) 0.0725(18) -0.0271(14) 0.0285(14) -0.0220(13)
C5 0.0685(17) 0.0447(14) 0.0729(18) -0.0114(13) 0.0330(15) -0.0154(13)
C6 0.0522(14) 0.0394(12) 0.0530(14) -0.0026(10) 0.0212(11) -0.0064(10)
C7 0.0344(11) 0.0453(12) 0.0361(11) -0.0048(9) 0.0122(9) -0.0031(9)
C8 0.0468(13) 0.0577(15) 0.0405(13) -0.0012(11) 0.0062(10) -0.0004(11)
C9 0.0513(15) 0.082(2) 0.0428(14) -0.0049(13) -0.0009(12) -0.0026(14)
C10 0.0572(16) 0.086(2) 0.0468(15) -0.0214(14) 0.0119(12) -0.0215(15)
C11 0.0602(16) 0.0588(16) 0.0534(15) -0.0184(12) 0.0221(12) -0.0166(13)
C12 0.0476(13) 0.0452(13) 0.0434(13) -0.0081(10) 0.0140(10) -0.0041(10)
C13 0.0357(11) 0.0408(12) 0.0440(12) 0.0058(10) 0.0101(9) 0.0009(9)
C14 0.0483(14) 0.0571(15) 0.0489(14) 0.0055(12) 0.0179(11) 0.0007(11)
C15 0.0613(17) 0.086(2) 0.0623(18) 0.0147(16) 0.0290(14) -0.0039(16)
C16 0.0517(17) 0.088(2) 0.087(2) 0.0245(18) 0.0285(16) -0.0085(15)
C17 0.0489(16) 0.0631(18) 0.082(2) 0.0125(15) 0.0088(14) -0.0162(13)
C18 0.0449(14) 0.0522(14) 0.0575(15) 0.0002(12) 0.0089(11) -0.0060(11)
C19 0.0391(11) 0.0350(11) 0.0350(11) 0.0002(9) 0.0108(9) -0.0001(9)
C20 0.0376(11) 0.0315(10) 0.0376(11) -0.0016(9) 0.0042(9) 0.0002(9)
C21 0.0502(13) 0.0443(13) 0.0392(12) 0.0055(10) 0.0062(10) 0.0028(11)
C22 0.0484(14) 0.0481(14) 0.0513(14) 0.0075(11) -0.0026(11) 0.0056(11)
C23 0.0373(12) 0.0467(14) 0.0623(15) -0.0009(12) 0.0020(11) 0.0048(10)
C24 0.0375(12) 0.0429(12) 0.0475(13) -0.0019(10) 0.0077(10) 0.0024(10)
C25 0.0327(10) 0.0335(10) 0.0378(11) -0.0026(9) 0.0055(8) -0.0003(8)
C26 0.0347(11) 0.0361(11) 0.0352(11) 0.0012(9) 0.0087(8) 0.0002(9)
C27 0.0341(11) 0.0353(11) 0.0361(11) -0.0007(9) 0.0056(9) -0.0010(9)
C28 0.0382(12) 0.0395(12) 0.0432(12) 0.0033(10) 0.0116(9) -0.0006(9)
C29 0.0373(12) 0.0335(11) 0.0542(14) 0.0034(10) 0.0099(10) 0.0004(9)
C30 0.0611(17) 0.0374(13) 0.112(2) 0.0029(14) 0.0398(17) 0.0081(12)
C31 0.0507(15) 0.0383(13) 0.0848(19) -0.0058(12) 0.0320(14) 0.0000(11)
C32 0.0328(11) 0.0351(11) 0.0538(13) -0.0059(10) 0.0090(10) -0.0008(9)
C33 0.0321(10) 0.0347(10) 0.0412(11) -0.0049(9) 0.0077(9) -0.0042(8)
C34 0.0316(10) 0.0334(10) 0.0345(11) -0.0025(8) 0.0052(8) -0.0022(8)
S2 0.0627(4) 0.0362(3) 0.0957(6) 0.0151(3) 0.0325(4) 0.0087(3)
Cl1 0.0665(4) 0.0501(4) 0.0574(4) 0.0181(3) 0.0255(3) 0.0082(3)
C35A 0.0351(13) 0.0359(11) 0.0411(13) -0.0059(9) 0.0091(10) -0.0009(10)
C36A 0.0762(7) 0.0881(8) 0.0459(5) -0.0190(4) 0.0166(4) -0.0333(5)
C37A 0.065(2) 0.062(2) 0.0657(19) -0.0106(16) 0.0329(17) -0.0174(16)
C38A 0.084(2) 0.0625(18) 0.0527(17) -0.0123(14) 0.0370(19) -0.017(2)
S1A 0.0762(7) 0.0881(8) 0.0459(5) -0.0190(4) 0.0166(4) -0.0333(5)
C35B 0.0351(13) 0.0359(11) 0.0411(13) -0.0059(9) 0.0091(10) -0.0009(10)
S1B 0.034(3) 0.033(4) 0.046(4) 0.003(3) 0.014(2) 0.003(3)
C38B 0.065(2) 0.062(2) 0.0657(19) -0.0106(16) 0.0329(17) -0.0174(16)
C37B 0.084(2) 0.0625(18) 0.0527(17) -0.0123(14) 0.0370(19) -0.017(2)
C36B 0.034(3) 0.033(4) 0.046(4) 0.003(3) 0.014(2) 0.003(3)

loop_
_atom_type_symbol
_atom_type_description
_atom_type_scat_dispersion_real
_atom_type_scat_dispersion_imag
_atom_type_scat_source
C C 0.0033 0.0016 'International Tables Vol C Tables 4.2.6.8 and 6.1.1.4'
H H 0.0000 0.0000 'International Tables Vol C Tables 4.2.6.8 and 6.1.1.4'
Cl Cl 0.1484 0.1585 'International Tables Vol C Tables 4.2.6.8 and 6.1.1.4'
S S 0.1246 0.1234 'International Tables Vol C Tables 4.2.6.8 and 6.1.1.4'

loop_
_geom_angle_atom_site_label_1
_geom_angle_atom_site_label_2
_geom_angle_atom_site_label_3
_geom_angle
_geom_angle_site_symmetry_1
_geom_angle_site_symmetry_3
C2 C1 C6 120.0 . .
C2 C1 C19 121.30(12) . .
C6 C1 C19 118.69(12) . .
C3 C2 C1 120.0 . .
C2 C3 C4 120.0 . .
C5 C4 C3 120.0 . .
C4 C5 C6 120.0 . .
C5 C6 C1 120.0 . .
C8 C7 C12 120.0 . .
C8 C7 C26 119.97(12) . .
C12 C7 C26 120.01(12) . .
C7 C8 C9 120.0 . .
C10 C9 C8 120.0 . .
C9 C10 C11 120.0 . .
C12 C11 C10 120.0 . .
C11 C12 C7 120.0 . .
C14 C13 C18 120.0 . .
C14 C13 C26 121.82(12) . .
C18 C13 C26 118.12(12) . .
C13 C14 C15 120.0 . .
C16 C15 C14 120.0 . .
C17 C16 C15 120.0 . .
C16 C17 C18 120.0 . .
C17 C18 C13 120.0 . .
C20 C19 C34 109.75(17) . .
C20 C19 C1 111.89(16) . .
C34 C19 C1 113.98(16) . .
C25 C20 C21 120.4(2) . .
C25 C20 C19 118.90(19) . .
C21 C20 C19 120.7(2) . .
C22 C21 C20 120.6(2) . .
C23 C22 C21 119.4(2) . .
C22 C23 C24 120.4(2) . .
C23 C24 C25 121.0(2) . .
C20 C25 C24 118.2(2) . .
C20 C25 C26 120.71(18) . .
C24 C25 C26 121.1(2) . .
C25 C26 C13 105.92(16) . .
C25 C26 C27 108.41(17) . .
C13 C26 C27 112.25(16) . .
C25 C26 C7 110.73(16) . .
C13 C26 C7 111.16(15) . .
C27 C26 C7 108.33(16) . .
C28 C27 C34 117.0(2) . .
C28 C27 C26 124.33(19) . .
C34 C27 C26 118.62(18) . .
C27 C28 C29 120.6(2) . .
C27 C28 Cl1 125.95(18) . .
C29 C28 Cl1 113.39(17) . .
C32 C29 C28 121.8(2) . .
C32 C29 S2 112.04(17) . .
C28 C29 S2 126.13(19) . .
C31 C30 S2 114.4(2) . .
C30 C31 C32 112.0(3) . .
C29 C32 C33 118.7(2) . .
C29 C32 C31 111.3(2) . .
C33 C32 C31 130.0(2) . .
C34 C33 C32 119.2(2) . .
C34 C33 C35A 122.5(2) . .
C32 C33 C35A 118.2(2) . .
C34 C33 C35B 119.6(7) . .
C32 C33 C35B 120.1(6) . .
C33 C34 C27 122.39(19) . .
C33 C34 C19 118.55(19) . .
C27 C34 C19 119.06(18) . .
C30 S2 C29 90.30(13) . .
C36A C35A C33 131.4(3) . .
C36A C35A S1A 107.4(3) . .
C33 C35A S1A 120.94(18) . .
C35A C36A C37A 117.7(4) . .
C38A C37A C36A 110.7(4) . .
C37A C38A S1A 111.7(3) . .
C38A S1A C35A 92.30(16) . .
C36B C35B C33 133(2) . .
C36B C35B S1B 118.0(19) . .
C33 C35B S1B 108.5(13) . .
C35B S1B C38B 83.8(16) . .
C37B C38B S1B 115(3) . .
C38B C37B C36B 113(4) . .
C35B C36B C37B 107(3) . .

loop_
_geom_bond_atom_site_label_1
_geom_bond_atom_site_label_2
_geom_bond_distance
_geom_bond_site_symmetry_2
C1 C2 1.3900 .
C1 C6 1.3900 .
C1 C19 1.552(2) .
C2 C3 1.3900 .
C3 C4 1.3900 .
C4 C5 1.3900 .
C5 C6 1.3900 .
C7 C8 1.3900 .
C7 C12 1.3900 .
C7 C26 1.568(2) .
C8 C9 1.3900 .
C9 C10 1.3900 .
C10 C11 1.3900 .
C11 C12 1.3900 .
C13 C14 1.3900 .
C13 C18 1.3900 .
C13 C26 1.558(2) .
C14 C15 1.3900 .
C15 C16 1.3900 .
C16 C17 1.3900 .
C17 C18 1.3900 .
C19 C20 1.515(3) .
C19 C34 1.515(3) .
C20 C25 1.391(3) .
C20 C21 1.395(3) .
C21 C22 1.386(3) .
C22 C23 1.379(4) .
C23 C24 1.387(3) .
C24 C25 1.401(3) .
C25 C26 1.551(3) .
C26 C27 1.563(3) .
C27 C28 1.394(3) .
C27 C34 1.431(3) .
C28 C29 1.400(3) .
C28 Cl1 1.749(2) .
C29 C32 1.399(3) .
C29 S2 1.733(2) .
C30 C31 1.343(4) .
C30 S2 1.724(3) .
C31 C32 1.440(3) .
C32 C33 1.406(3) .
C33 C34 1.394(3) .
C33 C35A 1.489(3) .
C33 C35B 1.493(18) .
C35A C36A 1.335(6) .
C35A S1A 1.728(3) .
C36A C37A 1.384(6) .
C37A C38A 1.340(4) .
C38A S1A 1.712(3) .
C35B C36B 1.34(2) .
C35B S1B 1.734(19) .
S1B C38B 1.74(2) .
C38B C37B 1.34(2) .
C37B C36B 1.40(2) .
